data_2008492
loop_
_publ_author_name
'Huai-Ming Hu'
'De-Liang Long'
'Hui-Yi Zeng'
'Wen-Dan Cheng'
'Jin-Shun Huang'

_publ_section_title
;
 A redetermination of bis(2-aminomethylpyridine)diperchloratocopper(II)
;
_journal_issue 5
_journal_name_full 'Acta Crystallographica Section C'
_journal_page_first IUC9900049
_journal_paper_doi 10.1107/S0108270199099485
_journal_volume 55
_journal_year 1999
_chemical_formula_iupac '[Cu (Cl O4)2 (C6 H8 N2)2]'
_chemical_formula_sum 'C12 H16 Cl2 Cu N4 O8'
_chemical_formula_weight 478.73
_chemical_name_systematic ?
_space_group_IT_number 2
_symmetry_cell_setting triclinic
_symmetry_space_group_name_Hall '-P 1'
_symmetry_space_group_name_H-M 'P -1'
_cell_angle_alpha 106.71(3)
_cell_angle_beta 108.96(3)
_cell_angle_gamma 95.64(3)
_cell_formula_units_Z 1
_cell_length_a 7.6235(15)
_cell_length_b 7.9661(16)
_cell_length_c 7.9712(16)
_cell_measurement_reflns_used 25
_cell_measurement_temperature 293(2)
_cell_measurement_theta_max 18.7
_cell_measurement_theta_min 13.0
_cell_volume 428.6(2)
_computing_cell_refinement 'CAD4 Software (Enraf-Nonius, 1989)'
_computing_data_collection 'CAD4 Software (Enraf-Nonius, 1989)'
_computing_data_reduction 'MolEN (Fair, 1990)'
_computing_molecular_graphics 'XP (Siemens, 1994)'
_computing_publication_material 'SHELXTL (Siemens, 1995)'
_computing_structure_refinement 'SHELXL97 (Sheldrick, 1997)'
_computing_structure_solution 'SHELXS97 (Sheldrick, 1990)'
_diffrn_ambient_temperature 293(2)
_diffrn_measured_fraction_theta_full 0.999
_diffrn_measured_fraction_theta_max 0.999
_diffrn_measurement_device_type 'Enraf-Nonius CAD-4'
_diffrn_measurement_method \w/2\q
_diffrn_radiation_monochromator graphite
_diffrn_radiation_source 'fine-focus sealed tube'
_diffrn_radiation_type MoK\a
_diffrn_radiation_wavelength 0.71073
_diffrn_reflns_av_R_equivalents 0.016
_diffrn_reflns_av_sigmaI/netI 0.0448
_diffrn_reflns_limit_h_max 9
_diffrn_reflns_limit_h_min -9
_diffrn_reflns_limit_k_max 0
_diffrn_reflns_limit_k_min -9
_diffrn_reflns_limit_l_max 9
_diffrn_reflns_limit_l_min -9
_diffrn_reflns_number 1812
_diffrn_reflns_theta_full 25.97
_diffrn_reflns_theta_max 25.97
_diffrn_reflns_theta_min 2.73
_diffrn_standards_decay_% none
_diffrn_standards_interval_count 97
_diffrn_standards_number 3
_exptl_absorpt_coefficient_mu 1.639
_exptl_absorpt_correction_T_max 0.921
_exptl_absorpt_correction_T_min 0.750
_exptl_absorpt_correction_type 'empirical via \y scan'
_exptl_absorpt_process_details '(North et al., 1968)'
_exptl_crystal_colour Violet
_exptl_crystal_density_diffrn 1.855
_exptl_crystal_density_method 'not measured'
_exptl_crystal_description irregular
_exptl_crystal_F_000 243
_exptl_crystal_size_max 0.20
_exptl_crystal_size_mid 0.15
_exptl_crystal_size_min 0.05
_refine_diff_density_max 0.513
_refine_diff_density_min -0.371
_refine_ls_extinction_coef 0.003(4)
_refine_ls_extinction_method SHELXL97
_refine_ls_goodness_of_fit_ref 1.048
_refine_ls_hydrogen_treatment noref
_refine_ls_matrix_type full
_refine_ls_number_parameters 125
_refine_ls_number_reflns 1682
_refine_ls_number_restraints 0
_refine_ls_restrained_S_all 1.048
_refine_ls_R_factor_all 0.054
_refine_ls_R_factor_gt 0.036
_refine_ls_shift/su_max <0.001
_refine_ls_shift/su_mean 0.000
_refine_ls_structure_factor_coef Fsqd
_refine_ls_weighting_details 'w = 1/[\s^2^(Fo^2^)+(0.0432P)^2^] where P = (Fo^2^+2Fc^2^)/3'
_refine_ls_weighting_scheme calc
_refine_ls_wR_factor_ref 0.083
_reflns_number_gt 1357
_reflns_number_total 1682
_reflns_threshold_expression I>2\s(I)
_cod_data_source_file qa0091.cif
_cod_data_source_block QA0091
_cod_depositor_comments
;
The following automatic conversions were performed:
'_symmetry_cell_setting' value 'Triclinic' changed to 'triclinic'
according to '/home/saulius/struct/CIF-dictionaries/cif_core.dic'
dictionary named 'cif_core.dic' version 2.4.1 from 2010-06-29.

Automatic conversion script
Id: cif_fix_enum 1527 2010-12-29 10:47:43Z saulius 

The following automatic conversions were performed:

'_symmetry_cell_setting' value 'Triclinic' changed to 'triclinic'
according to /home/saulius/struct/CIF-dictionaries/cif_core.dic
dictionary named 'cif_core.dic' version 2.4.1 from 2010-06-29.

Automatic conversion script
Id: cif_fix_values 1715 2011-07-08 13:25:40Z adriana 

The following automatic conversions were performed:

'_refine_ls_weighting_scheme' value 'calc w =
1/[\s^2^(Fo^2^)+(0.0432P)^2^] where P = (Fo^2^+2Fc^2^)/3' was changed
to 'calc'. New tag '_refine_ls_weighting_details' was created. The
value of the new tag was set to 'w = 1/[\s^2^(Fo^2^)+(0.0432P)^2^]
where P = (Fo^2^+2Fc^2^)/3'.

Automatic conversion script
Id: cif_fix_values 3143 2015-03-26 13:38:13Z robertas 
;
_cod_original_cell_volume 428.56(15)
_cod_database_code 2008492

loop_
_symmetry_equiv_pos_as_xyz
'x, y, z'
'-x, -y, -z'

loop_
_atom_site_label
_atom_site_fract_x
_atom_site_fract_y
_atom_site_fract_z
_atom_site_U_iso_or_equiv
_atom_site_adp_type
_atom_site_calc_flag
_atom_site_refinement_flags
_atom_site_occupancy
_atom_site_disorder_assembly
_atom_site_disorder_group
_atom_site_type_symbol
Cu1 0 0 0 .0244(2) Uani d S 1 . . Cu
N1 -.0321(4) .1069(3) .2449(3) .0259(6) Uani d . 1 . . N
N2 .1910(4) .2323(3) .1006(4) .0290(6) Uani d . 1 . . N
H2A .2876 .2156 .0607 .035 Uiso calc R 1 . . H
H2C .1362 .3146 .0578 .035 Uiso calc R 1 . . H
C1 -.1791(5) .0553(5) .2899(5) .0358(8) Uani d . 1 . . C
H1A -.2770 -.0393 .2011 .043 Uiso calc R 1 . . H
C2 -.1900(5) .1373(5) .4625(5) .0404(8) Uani d . 1 . . C
H2B -.2934 .0991 .4900 .049 Uiso calc R 1 . . H
C3 -.0452(5) .2765(5) .5932(5) .0372(8) Uani d . 1 . . C
H3A -.0484 .3330 .7115 .045 Uiso calc R 1 . . H
C4 .1048(5) .3320(4) .5481(4) .0335(7) Uani d . 1 . . C
H4A .2037 .4267 .6350 .040 Uiso calc R 1 . . H
C5 .1066(4) .2450(4) .3718(4) .0260(7) Uani d . 1 . . C
C6 .2634(5) .2970(4) .3093(4) .0315(7) Uani d . 1 . . C
H6A .3067 .4263 .3582 .038 Uiso calc R 1 . . H
H6B .3698 .2441 .3575 .038 Uiso calc R 1 . . H
Cl1 .34552(10) -.27558(10) .09599(11) .0287(2) Uani d . 1 . . Cl
O11 .1710(4) -.4066(3) .0010(4) .0478(7) Uani d . 1 . . O
O12 .3049(4) -.1019(3) .1598(4) .0501(7) Uani d . 1 . . O
O13 .4387(4) -.2783(4) -.0320(4) .0650(9) Uani d . 1 . . O
O14 .4613(4) -.3120(4) .2551(4) .0659(9) Uani d . 1 . . O

loop_
_atom_site_aniso_label
_atom_site_aniso_U_11
_atom_site_aniso_U_22
_atom_site_aniso_U_33
_atom_site_aniso_U_12
_atom_site_aniso_U_13
_atom_site_aniso_U_23
Cu1 .0214(3) .0264(3) .0237(3) .0013(2) .0099(2) .0053(2)
N1 .0245(13) .0301(14) .0233(13) .0040(11) .0112(11) .0075(11)
N2 .0293(14) .0266(14) .0333(15) .0050(12) .0166(12) .0081(12)
C1 .0284(17) .041(2) .0346(18) -.0019(15) .0147(15) .0072(15)
C2 .039(2) .052(2) .0369(19) .0113(17) .0221(16) .0151(17)
C3 .043(2) .043(2) .0284(18) .0162(17) .0173(16) .0094(16)
C4 .0356(18) .0325(18) .0257(17) .0082(15) .0061(15) .0058(14)
C5 .0248(15) .0261(16) .0272(16) .0078(13) .0080(13) .0104(13)
C6 .0270(17) .0264(17) .0339(18) .0002(14) .0095(14) .0036(14)
Cl1 .0218(4) .0286(4) .0350(5) .0047(3) .0118(3) .0084(4)
O11 .0302(13) .0418(15) .0600(17) -.0061(11) .0151(13) .0070(13)
O12 .0574(17) .0322(14) .0528(17) .0185(13) .0137(14) .0075(12)
O13 .0523(18) .076(2) .068(2) -.0033(16) .0449(17) .0063(17)
O14 .0574(19) .072(2) .0604(19) .0297(17) -.0006(15) .0314(17)

loop_
_atom_type_symbol
_atom_type_description
_atom_type_scat_dispersion_real
_atom_type_scat_dispersion_imag
_atom_type_scat_source
C C 0.0033 0.0016 'International Tables Vol C Tables 4.2.6.8 and 6.1.1.4'
H H 0.0000 0.0000 'International Tables Vol C Tables 4.2.6.8 and 6.1.1.4'
N N 0.0061 0.0033 'International Tables Vol C Tables 4.2.6.8 and 6.1.1.4'
O O 0.0106 0.0060 'International Tables Vol C Tables 4.2.6.8 and 6.1.1.4'
Cl Cl 0.1484 0.1585 'International Tables Vol C Tables 4.2.6.8 and 6.1.1.4'
Cu Cu 0.3201 1.2651 'International Tables Vol C Tables 4.2.6.8 and 6.1.1.4'

loop_
_geom_angle_atom_site_label_1
_geom_angle_atom_site_label_2
_geom_angle_atom_site_label_3
_geom_angle_site_symmetry_1
_geom_angle_site_symmetry_3
_geom_angle
N1 Cu1 N1 2 . 180.0
N1 Cu1 N2 2 . 98.79(10)
N1 Cu1 N2 . . 81.21(10)
N1 Cu1 N2 2 2 81.21(10)
N1 Cu1 N2 . 2 98.79(10)
N2 Cu1 N2 . 2 180.0
N1 Cu1 O12 2 . 87.61(10)
N1 Cu1 O12 . . 92.39(10)
N2 Cu1 O12 . . 80.09(10)
N2 Cu1 O12 2 . 99.91(10)
C5 N1 C1 . . 118.5(3)
C5 N1 Cu1 . . 115.2(2)
C1 N1 Cu1 . . 126.3(2)
C6 N2 Cu1 . . 109.25(19)
N1 C1 C2 . . 122.4(3)
C3 C2 C1 . . 118.6(3)
C2 C3 C4 . . 119.5(3)
C3 C4 C5 . . 119.0(3)
N1 C5 C4 . . 121.8(3)
N1 C5 C6 . . 115.3(3)
C4 C5 C6 . . 122.9(3)
N2 C6 C5 . . 108.9(3)
O14 Cl1 O13 . . 110.90(19)
O14 Cl1 O11 . . 110.06(19)
O13 Cl1 O11 . . 108.91(17)
O14 Cl1 O12 . . 108.36(18)
O13 Cl1 O12 . . 109.48(18)
O11 Cl1 O12 . . 109.11(17)
Cl1 O12 Cu1 . . 125.93(16)

loop_
_geom_bond_atom_site_label_1
_geom_bond_atom_site_label_2
_geom_bond_site_symmetry_2
_geom_bond_distance
_geom_bond_publ_flag
Cu1 N1 2 1.998(2) ?
Cu1 N1 . 1.998(2) ?
Cu1 N2 . 2.012(3) ?
Cu1 N2 2 2.012(3) ?
Cu1 O12 . 2.593(3) ?
N1 C5 . 1.337(4) ?
N1 C1 . 1.345(4) ?
N2 C6 . 1.481(4) ?
C1 C2 . 1.377(5) ?
C2 C3 . 1.372(5) ?
C3 C4 . 1.375(5) ?
C4 C5 . 1.382(4) ?
C5 C6 . 1.502(4) ?
Cl1 O14 . 1.416(3) ?
Cl1 O13 . 1.417(3) ?
Cl1 O11 . 1.432(3) ?
Cl1 O12 . 1.432(2) ?
